data_1536119
loop_
_publ_author_name
'Correll, S.'
'Oeckler, O.'
'Stock, N.'
'Schnick, W.'

_publ_section_title
;
 Li(x) H(12-x-y+z) (P12 O(y) N(24-y)) Cl(z) - An oxonitridophosphate with
 a zeolitelike framework structure composed of 3-rings
;
_journal_name_full 'Angewandte Chemie (Edition international)'
_journal_page_first 3549
_journal_page_last 3552
_journal_volume 42
_journal_year 2003
_chemical_formula_sum 'Cl2.556 H4.5 Li5.88 N22 O2 P12'
_chemical_name_systematic 'Li5.88 H4.5 (P12 O2 N22) Cl2.556'
_space_group_IT_number 33
_symmetry_space_group_name_Hall 'P 2c -2n'
_symmetry_space_group_name_H-M 'P n a 21'
_cell_angle_alpha 90
_cell_angle_beta 90
_cell_angle_gamma 90
_cell_formula_units_Z 1
_cell_length_a 4.753
_cell_length_b 14.208
_cell_length_c 8.203
_cell_volume 553.954
_citation_journal_id_ASTM ACIEAY
_cod_data_source_file Correll_ACIEAY_2003_842.cif
_cod_data_source_block H4.5Cl2.556Li5.88N22O2P12
_cod_original_cell_volume 553.9537
_cod_original_formula_sum 'H4.5 Cl2.556 Li5.88 N22 O2 P12'
_cod_database_code 1536119

loop_
_symmetry_equiv_pos_as_xyz
x,y,z
-x,-y,z+1/2
-x+1/2,y+1/2,z+1/2
x+1/2,-y+1/2,z

loop_
_atom_site_label
_atom_site_type_symbol
_atom_site_fract_x
_atom_site_fract_y
_atom_site_fract_z
_atom_site_occupancy
_atom_site_U_iso_or_equiv
O2 O 0.707 0.3971 -0.2369 0.083 0.0
Li1 Li 0.833 0.1446 0.623 0.54 0.0
P1 P 0.82327 0.43573 0.14208 1 0.0
Cl1 Cl 0.9885 0.25105 0.4412 0.639 0.0
N1 N 0.7703 0.5199 0.0041 0.917 0.0
O5 O 0.6184 0.21526 -0.1677 0.083 0.0
O1 O 0.7703 0.5199 0.0041 0.083 0.0
P2 P 0.67493 0.50329 -0.17738 1 0.0
P3 P 0.79168 0.30923 -0.12304 1 0.0
O3 O 0.7442 0.3325 0.0672 0.083 0.0
O4 O 0.35 0.5398 -0.1923 0.083 0.0
N2 N 0.707 0.3971 -0.2369 0.917 0.0
N6 N 1.1515 0.4292 0.1987 0.917 0.0
N5 N 0.6184 0.21526 -0.1677 0.917 0.0
Li2 Li 0.181 0.6024 0.008 0.5 0.0
Li3 Li 0.862 0.2031 0.2 0.43 0.0
N3 N 0.7442 0.3325 0.0672 0.917 0.0
N4 N 0.35 0.5398 -0.1923 0.917 0.0
O6 O 1.1515 0.4292 0.1987 0.083 0.0
